data_7150872
loop_
_publ_author_name
'Vara, Yosu'
'Aldaba, Eneko'
'Arrieta, Ana'
'Pizarro, Jos\'e L.'
'Arriortua, Mar\'ia I.'
'Coss\'io, Fernando P.'

_publ_section_title
;
 Regiochemistry of the microwave-assisted reaction between aromatic
 amines and \a-bromoketones to yield substituted 1H-indoles
;
_journal_issue 10
_journal_name_full 'Organic &amp;  Biomolecular Chemistry'
_journal_page_first 1763
_journal_page_last 1772
_journal_paper_doi 10.1039/b719641e
_journal_volume 6
_journal_year 2008
_chemical_formula_sum 'C18 H19 N O4'
_chemical_formula_weight 313.34
_chemical_name_systematic
;
?
;
_space_group_IT_number 14
_symmetry_space_group_name_Hall '-P 2ybc'
_symmetry_space_group_name_H-M 'P 1 21/c 1'
_atom_sites_solution_hydrogens geom
_atom_sites_solution_primary direct
_atom_sites_solution_secondary difmap
_audit_conform_dict_location ftp://ftp.iucr.org/pub/cif_core.dic
_audit_conform_dict_name cif_core.dic
_audit_conform_dict_version 2.3
_audit_creation_date 2005-03-30T17:09:05-00:00
_audit_creation_method 'WinGX routine CIF_UPDATE'
_cell_angle_alpha 90
_cell_angle_beta 100.855(7)
_cell_angle_gamma 90
_cell_formula_units_Z 4
_cell_length_a 14.5050(10)
_cell_length_b 10.7366(7)
_cell_length_c 10.6755(10)
_cell_measurement_temperature 293(2)
_cell_measurement_theta_max 31.8517
_cell_measurement_theta_min 3.134
_cell_volume 1632.8(2)
_computing_cell_refinement
;
CrysAlis RED, Oxford Diffraction Ltd.,
Version 1.171.24 beta (release 23.09.2004 CrysAlis171 .NET)
(compiled Sep 23 2004,08:58:26)
;
_computing_data_collection
;
CrysAlis CCD, Oxford Diffraction Ltd.,
Version 1.171.24 beta (release 23.09.2004 CrysAlis171 .NET)
(compiled Sep 23 2004,08:58:26)
;
_computing_data_reduction
;
CrysAlis RED, Oxford Diffraction Ltd.,
Version 1.171.24 beta (release 23.09.2004 CrysAlis171 .NET)
(compiled Sep 23 2004,08:58:26)
;
_computing_structure_refinement 'SHELXL-97 (Sheldrick, 1997)'
_diffrn_ambient_temperature 293(2)
_diffrn_detector_area_resol_mean 8.3504
_diffrn_measured_fraction_theta_full 0.991
_diffrn_measured_fraction_theta_max 0.991
_diffrn_orient_matrix_UB_11 -0.0226544536
_diffrn_orient_matrix_UB_12 0.0588227688
_diffrn_orient_matrix_UB_13 -0.0065694168
_diffrn_orient_matrix_UB_21 0.0443369295
_diffrn_orient_matrix_UB_22 0.0300453766
_diffrn_orient_matrix_UB_23 0.0102234536
_diffrn_orient_matrix_UB_31 -0.0004850723
_diffrn_orient_matrix_UB_32 -0.0011944617
_diffrn_orient_matrix_UB_33 -0.0665514037
_diffrn_radiation_monochromator graphite
_diffrn_radiation_type MoK\a
_diffrn_radiation_wavelength 0.71073
_diffrn_reflns_av_R_equivalents 0.0449
_diffrn_reflns_av_unetI/netI 0.0478
_diffrn_reflns_limit_h_max 18
_diffrn_reflns_limit_h_min -17
_diffrn_reflns_limit_k_max 13
_diffrn_reflns_limit_k_min -13
_diffrn_reflns_limit_l_max 7
_diffrn_reflns_limit_l_min -13
_diffrn_reflns_number 11596
_diffrn_reflns_theta_full 26.37
_diffrn_reflns_theta_max 26.37
_diffrn_reflns_theta_min 3.43
_exptl_absorpt_coefficient_mu 0.09
_exptl_absorpt_correction_T_max 0.99431
_exptl_absorpt_correction_T_min 0.97472
_exptl_absorpt_correction_type 'numeric analytical'
_exptl_absorpt_process_details
;
CrysAlis RED, Oxford Diffraction Ltd.,
Version 1.171.24 beta (release 23.09.2004 CrysAlis171 .NET)
(compiled Sep 23 2004,08:58:26)
Analytical numeric absorption correction using a multifaceted crystal
model based on expressions derived by R.C. Clark & J.S. Reid.
;
_exptl_crystal_density_diffrn 1.275
_exptl_crystal_density_method 'not measured'
_exptl_crystal_F_000 664
_exptl_crystal_size_max 0.20974
_exptl_crystal_size_mid 0.10778
_exptl_crystal_size_min 0.02684
_refine_diff_density_max 0.162
_refine_diff_density_min -0.159
_refine_diff_density_rms 0.041
_refine_ls_extinction_method none
_refine_ls_goodness_of_fit_ref 1.134
_refine_ls_hydrogen_treatment mixed
_refine_ls_matrix_type full
_refine_ls_number_parameters 220
_refine_ls_number_reflns 3308
_refine_ls_number_restraints 0
_refine_ls_restrained_S_all 1.134
_refine_ls_R_factor_all 0.1049
_refine_ls_R_factor_gt 0.0584
_refine_ls_shift/su_max 0
_refine_ls_shift/su_mean 0
_refine_ls_structure_factor_coef Fsqd
_refine_ls_weighting_details 'calc w=1/[\s^2^(Fo^2^)+(0.0620P)^2^+0.0000P] where P=(Fo^2^+2Fc^2^)/3'
_refine_ls_weighting_scheme calc
_refine_ls_wR_factor_gt 0.1164
_refine_ls_wR_factor_ref 0.1363
_reflns_number_gt 2269
_reflns_number_total 3308
_reflns_threshold_expression >2sigma(I)
_cod_data_source_file b719641e.txt
_cod_data_source_block fc9abs
_cod_depositor_comments
;

2018-03-14
Z value and formula fixed to values more according to usual
chemical conventions.                 miguel
;
_cod_original_formula_sum 'C72 H76 N4 O16'
_cod_original_formula_weight 1253.37
_cod_original_formula_units_Z 1
_cod_database_code 7150872

loop_
_space_group_symop_operation_xyz
'x, y, z'
'-x, y+1/2, -z+1/2'
'-x, -y, -z'
'x, -y-1/2, z-1/2'

loop_
_atom_site_label
_atom_site_type_symbol
_atom_site_fract_x
_atom_site_fract_y
_atom_site_fract_z
_atom_site_U_iso_or_equiv
_atom_site_adp_type
_atom_site_occupancy
_atom_site_symmetry_multiplicity
_atom_site_calc_flag
_atom_site_refinement_flags
_atom_site_disorder_assembly
_atom_site_disorder_group
C1 C 0.46193(13) 0.41141(18) 0.61644(17) 0.0428(5) Uani 1 1 d . . .
C2 C 0.36884(15) 0.4448(2) 0.6106(2) 0.0541(6) Uani 1 1 d . . .
H2 H 0.3536 0.5114 0.6585 0.065 Uiso 1 1 calc R . .
C3 C 0.29928(15) 0.3785(2) 0.5335(2) 0.0613(6) Uani 1 1 d . . .
C4 C 0.32139(15) 0.2796(2) 0.4622(2) 0.0604(6) Uani 1 1 d . . .
H4 H 0.2742 0.2347 0.4103 0.072 Uiso 1 1 calc R . .
C5 C 0.41372(14) 0.24828(19) 0.46893(19) 0.0508(5) Uani 1 1 d . . .
H5 H 0.428 0.1818 0.42 0.061 Uiso 1 1 calc R . .
C6 C 0.48720(12) 0.31153(17) 0.54572(16) 0.0392(5) Uani 1 1 d . . .
C7 C 0.58337(13) 0.26936(17) 0.55005(16) 0.0398(5) Uani 1 1 d . . .
C8 C 0.61509(14) 0.18192(17) 0.47490(18) 0.0419(5) Uani 1 1 d . . .
C9 C 0.71175(13) 0.16487(17) 0.52012(17) 0.0417(5) Uani 1 1 d . . .
C10 C 0.73866(14) 0.24515(18) 0.62390(19) 0.0468(5) Uani 1 1 d . . .
C11 C 0.83005(14) 0.2525(2) 0.6932(2) 0.0600(6) Uani 1 1 d . . .
H11 H 0.8462 0.3065 0.7619 0.072 Uiso 1 1 calc R . .
C12 C 0.89447(15) 0.1761(2) 0.6547(2) 0.0649(7) Uani 1 1 d . . .
C13 C 0.87099(14) 0.0934(2) 0.5513(2) 0.0571(6) Uani 1 1 d . . .
H13 H 0.9168 0.0421 0.5286 0.068 Uiso 1 1 calc R . .
C14 C 0.78084(14) 0.08831(18) 0.48410(18) 0.0464(5) Uani 1 1 d . . .
C15 C 0.51392(17) 0.57477(19) 0.7675(2) 0.0606(6) Uani 1 1 d . . .
H15A H 0.479 0.6367 0.7135 0.091 Uiso 1 1 calc R . .
H15B H 0.5715 0.6104 0.8122 0.091 Uiso 1 1 calc R . .
H15C H 0.4774 0.5458 0.828 0.091 Uiso 1 1 calc R . .
C16 C 0.1779(2) 0.5045(3) 0.5935(3) 0.1077(11) Uani 1 1 d . . .
H16A H 0.1993 0.4892 0.6829 0.162 Uiso 1 1 calc R . .
H16B H 0.1108 0.512 0.5762 0.162 Uiso 1 1 calc R . .
H16C H 0.2054 0.5803 0.5699 0.162 Uiso 1 1 calc R . .
C17 C 1.01798(18) 0.2550(4) 0.8142(3) 0.1313(15) Uani 1 1 d . . .
H17A H 1.0108 0.3385 0.7818 0.197 Uiso 1 1 calc R . .
H17B H 1.0828 0.2398 0.8498 0.197 Uiso 1 1 calc R . .
H17C H 0.981 0.2444 0.8792 0.197 Uiso 1 1 calc R . .
C18 C 0.81453(19) -0.0744(2) 0.3464(3) 0.0784(7) Uani 1 1 d . . .
H18A H 0.8668 -0.0312 0.3232 0.118 Uiso 1 1 calc R . .
H18B H 0.7836 -0.1231 0.2754 0.118 Uiso 1 1 calc R . .
H18C H 0.8366 -0.1283 0.4175 0.118 Uiso 1 1 calc R . .
N1 N 0.65936(11) 0.30756(16) 0.64009(16) 0.0462(4) Uani 1 1 d . . .
O1 O 0.53438(9) 0.47284(12) 0.69174(12) 0.0521(4) Uani 1 1 d . . .
O2 O 0.20508(11) 0.40348(18) 0.52179(19) 0.0898(6) Uani 1 1 d . . .
O3 O 0.98752(11) 0.1699(2) 0.71390(18) 0.0998(7) Uani 1 1 d . . .
O4 O 0.75001(10) 0.01397(14) 0.38097(13) 0.0599(4) Uani 1 1 d . . .
H1 H 0.6556(15) 0.368(2) 0.692(2) 0.063(7) Uiso 1 1 d . . .
H8 H 0.5751(14) 0.1384(17) 0.4017(18) 0.055(6) Uiso 1 1 d . . .

loop_
_atom_site_aniso_label
_atom_site_aniso_U_11
_atom_site_aniso_U_22
_atom_site_aniso_U_33
_atom_site_aniso_U_23
_atom_site_aniso_U_13
_atom_site_aniso_U_12
C1 0.0419(11) 0.0454(11) 0.0408(10) 0.0064(9) 0.0067(9) 0.0055(9)
C2 0.0539(13) 0.0547(13) 0.0549(12) 0.0020(11) 0.0136(11) 0.0129(11)
C3 0.0400(12) 0.0692(15) 0.0738(15) 0.0086(13) 0.0083(11) 0.0115(11)
C4 0.0427(13) 0.0671(14) 0.0676(14) 0.0016(12) 0.0006(11) -0.0002(11)
C5 0.0448(13) 0.0521(13) 0.0534(12) -0.0006(10) 0.0037(10) 0.0054(10)
C6 0.0389(11) 0.0422(11) 0.0358(10) 0.0049(9) 0.0057(8) 0.0038(9)
C7 0.0412(11) 0.0407(11) 0.0365(10) 0.0036(9) 0.0053(9) 0.0006(9)
C8 0.0430(11) 0.0427(11) 0.0393(10) -0.0024(9) 0.0055(9) 0.0024(9)
C9 0.0430(11) 0.0436(11) 0.0396(10) 0.0025(9) 0.0106(9) 0.0041(9)
C10 0.0408(11) 0.0528(12) 0.0475(11) -0.0033(10) 0.0100(9) 0.0049(9)
C11 0.0423(13) 0.0762(16) 0.0579(13) -0.0194(11) 0.0002(10) 0.0046(11)
C12 0.0387(12) 0.0883(18) 0.0660(14) -0.0115(13) 0.0053(11) 0.0128(12)
C13 0.0455(13) 0.0673(14) 0.0603(13) -0.0083(12) 0.0148(11) 0.0152(11)
C14 0.0473(12) 0.0496(11) 0.0434(11) -0.0027(10) 0.0115(9) 0.0057(10)
C15 0.0778(16) 0.0492(12) 0.0543(13) -0.0103(11) 0.0116(12) 0.0143(11)
C16 0.0605(17) 0.123(2) 0.146(3) -0.008(2) 0.0342(18) 0.0364(18)
C17 0.0427(15) 0.200(4) 0.136(3) -0.084(3) -0.0238(16) 0.0152(19)
C18 0.0791(17) 0.0735(16) 0.0846(17) -0.0254(14) 0.0206(14) 0.0216(14)
N1 0.0387(10) 0.0530(10) 0.0457(10) -0.0118(9) 0.0044(8) 0.0070(8)
O1 0.0523(8) 0.0504(8) 0.0512(8) -0.0118(7) 0.0033(7) 0.0097(7)
O2 0.0430(10) 0.1061(14) 0.1182(15) -0.0074(12) 0.0101(9) 0.0176(10)
O3 0.0394(9) 0.1420(17) 0.1088(14) -0.0488(13) -0.0096(9) 0.0244(10)
O4 0.0554(9) 0.0639(9) 0.0608(9) -0.0170(8) 0.0117(7) 0.0139(8)

loop_
_atom_type_symbol
_atom_type_description
_atom_type_scat_dispersion_real
_atom_type_scat_dispersion_imag
_atom_type_scat_source
C C 0.0033 0.0016 'International Tables Vol C Tables 4.2.6.8 and 6.1.1.4'
N N 0.0061 0.0033 'International Tables Vol C Tables 4.2.6.8 and 6.1.1.4'
O O 0.0106 0.006 'International Tables Vol C Tables 4.2.6.8 and 6.1.1.4'
H H 0 0 'International Tables Vol C Tables 4.2.6.8 and 6.1.1.4'

loop_
_geom_angle_atom_site_label_1
_geom_angle_atom_site_label_2
_geom_angle_atom_site_label_3
_geom_angle
_geom_angle_site_symmetry_1
_geom_angle_site_symmetry_3
_geom_angle_publ_flag
O1 C1 C2 122.41(18) . . ?
O1 C1 C6 115.89(16) . . ?
C2 C1 C6 121.69(19) . . ?
C3 C2 C1 119.5(2) . . ?
C2 C3 O2 124.0(2) . . ?
C2 C3 C4 120.55(19) . . ?
O2 C3 C4 115.5(2) . . ?
C5 C4 C3 119.1(2) . . ?
C4 C5 C6 122.9(2) . . ?
C5 C6 C1 116.23(17) . . ?
C5 C6 C7 119.24(17) . . ?
C1 C6 C7 124.51(17) . . ?
C8 C7 N1 107.40(17) . . ?
C8 C7 C6 128.23(17) . . ?
N1 C7 C6 124.25(16) . . ?
C7 C8 C9 108.14(17) . . ?
C10 C9 C14 118.03(17) . . ?
C10 C9 C8 107.63(16) . . ?
C14 C9 C8 134.34(18) . . ?
N1 C10 C11 130.02(18) . . ?
N1 C10 C9 106.58(17) . . ?
C11 C10 C9 123.39(18) . . ?
C12 C11 C10 116.36(19) . . ?
C11 C12 O3 123.9(2) . . ?
C11 C12 C13 122.49(19) . . ?
O3 C12 C13 113.57(19) . . ?
C14 C13 C12 120.14(19) . . ?
O4 C14 C13 125.55(18) . . ?
O4 C14 C9 114.87(17) . . ?
C13 C14 C9 119.58(18) . . ?
C10 N1 C7 110.24(16) . . ?
C1 O1 C15 119.04(16) . . ?
C3 O2 C16 118.0(2) . . ?
C12 O3 C17 117.06(18) . . ?
C14 O4 C18 117.72(17) . . ?

loop_
_geom_bond_atom_site_label_1
_geom_bond_atom_site_label_2
_geom_bond_distance
_geom_bond_site_symmetry_2
_geom_bond_publ_flag
C1 O1 1.367(2) . ?
C1 C2 1.387(3) . ?
C1 C6 1.399(3) . ?
C2 C3 1.374(3) . ?
C3 O2 1.375(3) . ?
C3 C4 1.379(3) . ?
C4 C5 1.370(3) . ?
C5 C6 1.393(3) . ?
C6 C7 1.459(3) . ?
C7 C8 1.370(3) . ?
C7 N1 1.381(2) . ?
C8 C9 1.406(3) . ?
C9 C10 1.400(3) . ?
C9 C14 1.405(3) . ?
C10 N1 1.370(2) . ?
C10 C11 1.393(3) . ?
C11 C12 1.363(3) . ?
C12 O3 1.380(3) . ?
C12 C13 1.408(3) . ?
C13 C14 1.369(3) . ?
C14 O4 1.365(2) . ?
C15 O1 1.425(2) . ?
C16 O2 1.425(3) . ?
C17 O3 1.413(3) . ?
C18 O4 1.429(3) . ?
